data_4070444
loop_
_publ_author_name
'Elowe, Paul R.'
'West, Nathan M.'
'Labinger, Jay A.'
'Bercaw, John E.'

_publ_section_title
;
 Transformations of Group 7 Carbonyl Complexes: Possible Intermediates in
 a Homogeneous Syngas Conversion Scheme
;
_journal_issue 21
_journal_name_full Organometallics
_journal_page_first 6218
_journal_paper_doi 10.1021/om900804j
_journal_volume 28
_journal_year 2009
_chemical_formula_moiety 'C25 H20 Mn O6 P'
_chemical_formula_sum 'C25 H20 Mn O6 P'
_chemical_formula_weight 502.32
_chemical_name_systematic
;

 ?

;
_space_group_IT_number 14
_symmetry_cell_setting monoclinic
_symmetry_space_group_name_Hall '-P 2yn'
_symmetry_space_group_name_H-M 'P 1 21/n 1'
_atom_sites_solution_hydrogens difmap
_atom_sites_solution_primary direct
_atom_sites_solution_secondary difmap
_audit_creation_method SHELXL-97
_cell_angle_alpha 90.00
_cell_angle_beta 92.966(2)
_cell_angle_gamma 90.00
_cell_formula_units_Z 4
_cell_length_a 9.9363(4)
_cell_length_b 14.5616(5)
_cell_length_c 15.7421(6)
_cell_measurement_reflns_used 9893
_cell_measurement_temperature 100(2)
_cell_measurement_theta_max 37.99
_cell_measurement_theta_min 2.37
_cell_volume 2274.65(15)
_computing_cell_refinement 'Bruker SAINT-Plus v7.34A'
_computing_data_collection 'Bruker APEX2 v2.1-0'
_computing_data_reduction 'Bruker SAINT-Plus v7.34A'
_computing_molecular_graphics 'Bruker XP v5.1'
_computing_publication_material 'Bruker XCIF 2008'
_computing_structure_refinement 'SHELXL-97 (Sheldrick, 2008)'
_computing_structure_solution 'SHELXS-97 (Sheldrick, 2008)'
_diffrn_ambient_temperature 100(2)
_diffrn_measured_fraction_theta_full 0.790
_diffrn_measured_fraction_theta_max 0.790
_diffrn_measurement_device_type 'Bruker KAPPA APEX II'
_diffrn_measurement_method '\w scans; 10 settings'
_diffrn_radiation_monochromator graphite
_diffrn_radiation_source 'fine-focus sealed tube'
_diffrn_radiation_type MoK\a
_diffrn_radiation_wavelength 0.71073
_diffrn_reflns_av_R_equivalents 0.1014
_diffrn_reflns_av_sigmaI/netI 0.0514
_diffrn_reflns_limit_h_max 16
_diffrn_reflns_limit_h_min -15
_diffrn_reflns_limit_k_max 25
_diffrn_reflns_limit_k_min -20
_diffrn_reflns_limit_l_max 25
_diffrn_reflns_limit_l_min -25
_diffrn_reflns_number 57123
_diffrn_reflns_theta_full 38.37
_diffrn_reflns_theta_max 38.37
_diffrn_reflns_theta_min 1.91
_exptl_absorpt_coefficient_mu 0.690
_exptl_absorpt_correction_T_max 0.8630
_exptl_absorpt_correction_T_min 0.8409
_exptl_absorpt_correction_type none
_exptl_crystal_colour 'Pale yellow'
_exptl_crystal_density_diffrn 1.467
_exptl_crystal_density_method 'not measured'
_exptl_crystal_description Block
_exptl_crystal_F_000 1032
_exptl_crystal_size_max 0.26
_exptl_crystal_size_mid 0.23
_exptl_crystal_size_min 0.22
_refine_diff_density_max 0.679
_refine_diff_density_min -0.702
_refine_diff_density_rms 0.075
_refine_ls_extinction_method none
_refine_ls_goodness_of_fit_ref 1.540
_refine_ls_hydrogen_treatment Unrestrained
_refine_ls_matrix_type 'Full matrix'
_refine_ls_number_parameters 378
_refine_ls_number_reflns 10030
_refine_ls_number_restraints 0
_refine_ls_restrained_S_all 1.540
_refine_ls_R_factor_all 0.0460
_refine_ls_R_factor_gt 0.0326
_refine_ls_shift/su_max 0.000
_refine_ls_shift/su_mean 0.000
_refine_ls_structure_factor_coef Fsqd
_refine_ls_weighting_details w=1/s^2^(Fo^2^)
_refine_ls_weighting_scheme sigma
_refine_ls_wR_factor_gt 0.0774
_refine_ls_wR_factor_ref 0.0793
_reflns_number_gt 7959
_reflns_number_total 10030
_reflns_threshold_expression >2sigma(I)
_cod_data_source_file om900804j_si_002.cif
_cod_data_source_block 17
_cod_depositor_comments
;
The following automatic conversions were performed:

'_symmetry_cell_setting' value 'Monoclinic' changed to 'monoclinic'
according to /home/saulius/struct/CIF-dictionaries/cif_core.dic
dictionary named 'cif_core.dic' version 2.4.2 from
2011-04-26.

'_refine_ls_weighting_scheme' value 'Sigma' changed to
'sigma' according to
/home/saulius/struct/CIF-dictionaries/cif_core.dic dictionary named
'cif_core.dic' version 2.4.2 from 2011-04-26.

Automatic conversion script
Id: cif_fix_values 1715 2011-07-08 13:25:40Z adriana 

The following automatic conversions were performed:

'_atom_sites_solution_primary' value 'Direct methods' was changed to
'direct'.

'_atom_sites_solution_secondary' value 'Difference Fourier map' was
changed to 'difmap'.

'_atom_sites_solution_hydrogens' value 'Difference Fourier map' was
changed to 'difmap'.

Automatic conversion script
Id: cif_fix_values 6452 2018-10-05 10:23:21Z andrius 
;
_cod_original_sg_symbol_H-M P2(1)/n
_cod_database_code 4070444

loop_
_symmetry_equiv_pos_as_xyz
'x, y, z'
'-x+1/2, y+1/2, -z+1/2'
'-x, -y, -z'
'x-1/2, -y-1/2, z-1/2'

loop_
_atom_site_label
_atom_site_type_symbol
_atom_site_fract_x
_atom_site_fract_y
_atom_site_fract_z
_atom_site_U_iso_or_equiv
_atom_site_adp_type
_atom_site_occupancy
_atom_site_symmetry_multiplicity
_atom_site_calc_flag
Mn1 Mn 0.154093(16) 0.099199(9) 0.245415(8) 0.01222(4) Uani 1 1 d
P1 P 0.23844(3) 0.158642(15) 0.120935(13) 0.01039(5) Uani 1 1 d
O1 O 0.18102(9) 0.28852(5) 0.31763(5) 0.02394(17) Uani 1 1 d
O2 O 0.42202(10) 0.01631(6) 0.28521(5) 0.02649(18) Uani 1 1 d
O3 O 0.03436(10) -0.06197(5) 0.15146(5) 0.02557(18) Uani 1 1 d
O4 O 0.07862(11) 0.01882(6) 0.40993(5) 0.0287(2) Uani 1 1 d
O5 O -0.12149(10) 0.21713(6) 0.34772(5) 0.02502(17) Uani 1 1 d
O6 O -0.19751(9) 0.07981(6) 0.30063(5) 0.02346(16) Uani 1 1 d
C1 C 0.17586(11) 0.21503(7) 0.29195(6) 0.01636(18) Uani 1 1 d
C2 C 0.31905(12) 0.04980(7) 0.26902(6) 0.01704(19) Uani 1 1 d
C3 C 0.08344(12) -0.00139(7) 0.18681(6) 0.01723(18) Uani 1 1 d
C4 C 0.10206(12) 0.05049(7) 0.34624(6) 0.01853(19) Uani 1 1 d
C5 C -0.04620(11) 0.15790(7) 0.21543(6) 0.01727(18) Uani 1 1 d
C6 C -0.12362(11) 0.15736(7) 0.29308(6) 0.01745(18) Uani 1 1 d
C7 C -0.26901(15) 0.07311(10) 0.37744(8) 0.0304(3) Uani 1 1 d
C8 C 0.39389(10) 0.22590(6) 0.13474(5) 0.01251(16) Uani 1 1 d
C9 C 0.44788(11) 0.26734(7) 0.06382(6) 0.01648(18) Uani 1 1 d
C10 C 0.56919(13) 0.31447(7) 0.07168(7) 0.0213(2) Uani 1 1 d
C11 C 0.63990(13) 0.32075(7) 0.15026(7) 0.0231(2) Uani 1 1 d
C12 C 0.58663(12) 0.28115(7) 0.22110(7) 0.0200(2) Uani 1 1 d
C13 C 0.46476(11) 0.23438(7) 0.21398(6) 0.01571(18) Uani 1 1 d
C14 C 0.12119(10) 0.23716(6) 0.06662(5) 0.01197(16) Uani 1 1 d
C15 C 0.12593(11) 0.33149(6) 0.08327(5) 0.01359(17) Uani 1 1 d
C16 C 0.02522(12) 0.38903(7) 0.04914(6) 0.01659(18) Uani 1 1 d
C17 C -0.08038(12) 0.35361(7) -0.00154(6) 0.01833(19) Uani 1 1 d
C18 C -0.08681(12) 0.25971(7) -0.01764(6) 0.0191(2) Uani 1 1 d
C19 C 0.01266(11) 0.20197(7) 0.01638(6) 0.01603(18) Uani 1 1 d
C20 C 0.27849(11) 0.07558(6) 0.03873(5) 0.01292(16) Uani 1 1 d
C21 C 0.27250(12) 0.09966(7) -0.04765(6) 0.01795(19) Uani 1 1 d
C22 C 0.30596(13) 0.03561(8) -0.10864(6) 0.0213(2) Uani 1 1 d
C23 C 0.34620(12) -0.05249(8) -0.08475(7) 0.0209(2) Uani 1 1 d
C24 C 0.35446(12) -0.07622(7) 0.00055(7) 0.01890(19) Uani 1 1 d
C25 C 0.32056(11) -0.01282(6) 0.06207(6) 0.01530(18) Uani 1 1 d
H5A H -0.0353(17) 0.2242(9) 0.1930(8) 0.024(3) Uiso 1 1 d
H5B H -0.0957(15) 0.1236(9) 0.1730(8) 0.016(3) Uiso 1 1 d
H7A H -0.2022(19) 0.0710(11) 0.4244(9) 0.037(4) Uiso 1 1 d
H7B H -0.322(2) 0.0178(11) 0.3699(9) 0.035(4) Uiso 1 1 d
H7C H -0.330(2) 0.1230(11) 0.3838(10) 0.040(4) Uiso 1 1 d
H9 H 0.3938(17) 0.2667(9) 0.0077(8) 0.024(3) Uiso 1 1 d
H10 H 0.5988(19) 0.3403(10) 0.0245(9) 0.032(4) Uiso 1 1 d
H11 H 0.7211(18) 0.3552(10) 0.1575(9) 0.034(4) Uiso 1 1 d
H12 H 0.638(2) 0.2882(11) 0.2781(10) 0.049(5) Uiso 1 1 d
H13 H 0.4296(14) 0.2065(8) 0.2612(7) 0.009(3) Uiso 1 1 d
H15 H 0.2038(15) 0.3561(8) 0.1172(7) 0.017(3) Uiso 1 1 d
H16 H 0.0262(16) 0.4526(9) 0.0602(8) 0.021(3) Uiso 1 1 d
H17 H -0.153(2) 0.3928(10) -0.0223(9) 0.035(4) Uiso 1 1 d
H18 H -0.1660(17) 0.2349(9) -0.0523(8) 0.026(4) Uiso 1 1 d
H19 H 0.0104(16) 0.1395(9) 0.0090(8) 0.024(3) Uiso 1 1 d
H21 H 0.2494(15) 0.1614(8) -0.0665(7) 0.014(3) Uiso 1 1 d
H22 H 0.3047(18) 0.0534(9) -0.1663(9) 0.029(4) Uiso 1 1 d
H23 H 0.3710(19) -0.0972(9) -0.1266(9) 0.033(4) Uiso 1 1 d
H24 H 0.3818(19) -0.1329(10) 0.0173(9) 0.035(4) Uiso 1 1 d
H25 H 0.3232(17) -0.0299(9) 0.1240(8) 0.026(4) Uiso 1 1 d

loop_
_atom_site_aniso_label
_atom_site_aniso_U_11
_atom_site_aniso_U_22
_atom_site_aniso_U_33
_atom_site_aniso_U_23
_atom_site_aniso_U_13
_atom_site_aniso_U_12
Mn1 0.01214(8) 0.01411(6) 0.01040(6) -0.00030(4) 0.00060(5) -0.00072(5)
P1 0.01030(12) 0.01086(9) 0.00993(9) -0.00029(7) -0.00038(8) 0.00061(8)
O1 0.0253(5) 0.0220(3) 0.0241(3) -0.0076(3) -0.0024(3) 0.0004(3)
O2 0.0225(5) 0.0288(4) 0.0276(4) 0.0063(3) -0.0053(3) 0.0054(3)
O3 0.0272(5) 0.0245(4) 0.0252(3) -0.0065(3) 0.0031(3) -0.0091(4)
O4 0.0375(6) 0.0311(4) 0.0178(3) 0.0045(3) 0.0053(3) -0.0038(4)
O5 0.0263(5) 0.0281(4) 0.0212(3) -0.0070(3) 0.0065(3) 0.0008(4)
O6 0.0205(4) 0.0293(4) 0.0213(3) -0.0033(3) 0.0077(3) -0.0065(3)
C1 0.0148(5) 0.0219(4) 0.0122(3) -0.0006(3) -0.0015(3) -0.0001(4)
C2 0.0200(5) 0.0172(4) 0.0137(4) 0.0020(3) -0.0015(3) -0.0019(4)
C3 0.0161(5) 0.0204(4) 0.0153(4) 0.0018(3) 0.0029(3) -0.0007(4)
C4 0.0201(5) 0.0200(4) 0.0153(4) -0.0008(3) -0.0003(4) -0.0014(4)
C5 0.0137(5) 0.0238(4) 0.0145(4) -0.0006(3) 0.0017(3) 0.0005(4)
C6 0.0132(5) 0.0236(4) 0.0157(4) -0.0003(3) 0.0016(3) 0.0010(4)
C7 0.0240(7) 0.0405(7) 0.0279(5) 0.0037(5) 0.0125(5) -0.0039(6)
C8 0.0103(4) 0.0113(3) 0.0159(4) -0.0006(3) 0.0004(3) 0.0009(3)
C9 0.0138(5) 0.0165(4) 0.0192(4) 0.0021(3) 0.0020(4) 0.0012(4)
C10 0.0172(5) 0.0200(4) 0.0273(5) 0.0048(4) 0.0052(4) -0.0012(4)
C11 0.0143(5) 0.0202(5) 0.0348(5) -0.0016(4) 0.0016(4) -0.0045(4)
C12 0.0144(5) 0.0206(4) 0.0246(4) -0.0050(4) -0.0031(4) -0.0011(4)
C13 0.0134(5) 0.0164(4) 0.0172(4) -0.0015(3) -0.0008(3) 0.0005(4)
C14 0.0116(4) 0.0136(3) 0.0106(3) 0.0003(3) 0.0002(3) 0.0011(3)
C15 0.0134(5) 0.0135(4) 0.0138(3) -0.0002(3) -0.0004(3) 0.0010(3)
C16 0.0167(5) 0.0158(4) 0.0174(4) 0.0023(3) 0.0013(3) 0.0039(4)
C17 0.0143(5) 0.0223(4) 0.0183(4) 0.0054(3) -0.0004(4) 0.0051(4)
C18 0.0152(5) 0.0243(5) 0.0171(4) 0.0022(3) -0.0049(4) -0.0005(4)
C19 0.0151(5) 0.0169(4) 0.0157(4) -0.0016(3) -0.0029(3) -0.0006(4)
C20 0.0121(4) 0.0133(4) 0.0135(3) -0.0021(3) 0.0010(3) 0.0010(3)
C21 0.0207(5) 0.0198(4) 0.0135(4) -0.0020(3) 0.0012(3) 0.0042(4)
C22 0.0211(6) 0.0283(5) 0.0145(4) -0.0067(4) -0.0001(4) 0.0041(4)
C23 0.0154(5) 0.0235(5) 0.0239(4) -0.0113(4) 0.0027(4) 0.0005(4)
C24 0.0164(5) 0.0133(4) 0.0275(5) -0.0045(3) 0.0059(4) 0.0006(4)
C25 0.0149(5) 0.0131(4) 0.0181(4) -0.0011(3) 0.0025(3) 0.0004(3)

loop_
_atom_type_symbol
_atom_type_description
_atom_type_scat_dispersion_real
_atom_type_scat_dispersion_imag
_atom_type_scat_source
C C 0.0033 0.0016 'International Tables Vol C Tables 4.2.6.8 and 6.1.1.4'
H H 0.0000 0.0000 'International Tables Vol C Tables 4.2.6.8 and 6.1.1.4'
O O 0.0106 0.0060 'International Tables Vol C Tables 4.2.6.8 and 6.1.1.4'
P P 0.1023 0.0942 'International Tables Vol C Tables 4.2.6.8 and 6.1.1.4'
Mn Mn 0.3368 0.7283 'International Tables Vol C Tables 4.2.6.8 and 6.1.1.4'

loop_
_geom_angle_atom_site_label_1
_geom_angle_atom_site_label_2
_geom_angle_atom_site_label_3
_geom_angle
_geom_angle_publ_flag
C2 Mn1 C4 87.80(5) yes
C2 Mn1 C1 101.25(5) yes
C4 Mn1 C1 92.43(4) yes
C2 Mn1 C3 95.96(5) yes
C4 Mn1 C3 90.50(4) yes
C1 Mn1 C3 162.63(5) yes
C2 Mn1 C5 179.28(4) yes
C4 Mn1 C5 92.50(5) yes
C1 Mn1 C5 79.39(4) yes
C3 Mn1 C5 83.38(5) yes
C2 Mn1 P1 87.66(3) yes
C4 Mn1 P1 175.33(4) yes
C1 Mn1 P1 87.40(3) yes
C3 Mn1 P1 91.06(3) yes
C5 Mn1 P1 92.06(3) yes
C14 P1 C20 103.95(4) ?
C14 P1 C8 103.64(4) ?
C20 P1 C8 102.96(5) ?
C14 P1 Mn1 112.28(3) ?
C20 P1 Mn1 116.66(3) ?
C8 P1 Mn1 115.80(3) ?
C6 O6 C7 115.08(9) ?
O1 C1 Mn1 175.11(9) ?
O2 C2 Mn1 177.97(10) ?
O3 C3 Mn1 176.96(11) ?
O4 C4 Mn1 175.41(11) ?
C6 C5 Mn1 108.98(6) ?
C6 C5 H5A 110.8(8) ?
Mn1 C5 H5A 109.1(9) ?
C6 C5 H5B 107.8(9) ?
Mn1 C5 H5B 112.2(9) ?
H5A C5 H5B 108.0(10) ?
O5 C6 O6 121.39(10) ?
O5 C6 C5 125.96(10) ?
O6 C6 C5 112.61(8) ?
O6 C7 H7A 107.2(10) ?
O6 C7 H7B 104.1(10) ?
H7A C7 H7B 114.5(13) ?
O6 C7 H7C 112.3(10) ?
H7A C7 H7C 110.8(13) ?
H7B C7 H7C 107.7(16) ?
C9 C8 C13 118.34(9) ?
C9 C8 P1 119.42(7) ?
C13 C8 P1 122.19(7) ?
C10 C9 C8 120.61(9) ?
C10 C9 H9 120.3(9) ?
C8 C9 H9 119.0(9) ?
C9 C10 C11 120.50(10) ?
C9 C10 H10 117.1(10) ?
C11 C10 H10 122.4(10) ?
C12 C11 C10 119.42(11) ?
C12 C11 H11 118.7(9) ?
C10 C11 H11 121.8(9) ?
C11 C12 C13 120.49(10) ?
C11 C12 H12 118.2(11) ?
C13 C12 H12 121.3(11) ?
C12 C13 C8 120.61(9) ?
C12 C13 H13 120.8(7) ?
C8 C13 H13 118.6(7) ?
C15 C14 C19 118.84(9) ?
C15 C14 P1 121.06(7) ?
C19 C14 P1 119.49(7) ?
C16 C15 C14 120.16(9) ?
C16 C15 H15 121.3(7) ?
C14 C15 H15 118.5(7) ?
C17 C16 C15 120.44(9) ?
C17 C16 H16 118.3(9) ?
C15 C16 H16 121.3(9) ?
C16 C17 C18 119.82(9) ?
C16 C17 H17 120.3(9) ?
C18 C17 H17 119.7(9) ?
C19 C18 C17 120.09(10) ?
C19 C18 H18 121.1(8) ?
C17 C18 H18 118.8(8) ?
C18 C19 C14 120.64(9) ?
C18 C19 H19 122.8(9) ?
C14 C19 H19 116.5(9) ?
C25 C20 C21 118.84(8) ?
C25 C20 P1 119.75(7) ?
C21 C20 P1 121.37(7) ?
C22 C21 C20 120.12(9) ?
C22 C21 H21 118.1(7) ?
C20 C21 H21 121.7(7) ?
C23 C22 C21 120.52(9) ?
C23 C22 H22 120.2(9) ?
C21 C22 H22 119.2(9) ?
C24 C23 C22 119.63(9) ?
C24 C23 H23 119.2(8) ?
C22 C23 H23 121.1(8) ?
C23 C24 C25 120.31(9) ?
C23 C24 H24 120.9(9) ?
C25 C24 H24 118.8(9) ?
C24 C25 C20 120.55(9) ?
C24 C25 H25 121.0(8) ?
C20 C25 H25 118.4(8) ?

loop_
_geom_bond_atom_site_label_1
_geom_bond_atom_site_label_2
_geom_bond_distance
_geom_bond_publ_flag
Mn1 C2 1.8108(12) yes
Mn1 C4 1.8370(10) yes
Mn1 C1 1.8471(10) yes
Mn1 C3 1.8500(10) yes
Mn1 C5 2.1948(11) yes
Mn1 P1 2.3370(3) yes
P1 C14 1.8145(9) ?
P1 C20 1.8300(9) ?
P1 C8 1.8323(10) ?
O1 C1 1.1442(12) ?
O2 C2 1.1501(14) ?
O3 C3 1.1391(12) ?
O4 C4 1.1385(12) ?
O5 C6 1.2231(12) ?
O6 C6 1.3555(13) ?
O6 C7 1.4371(14) ?
C5 C6 1.4775(14) ?
C5 H5A 1.035(13) ?
C5 H5B 0.950(12) ?
C7 H7A 0.969(16) ?
C7 H7B 0.968(17) ?
C7 H7C 0.953(18) ?
C8 C9 1.4003(13) ?
C8 C13 1.4058(13) ?
C9 C10 1.3870(16) ?
C9 H9 1.010(13) ?
C10 C11 1.3937(16) ?
C10 H10 0.896(16) ?
C11 C12 1.3847(16) ?
C11 H11 0.952(17) ?
C12 C13 1.3888(16) ?
C12 H12 1.015(16) ?
C13 H13 0.931(12) ?
C14 C15 1.3987(12) ?
C14 C19 1.4010(13) ?
C15 C16 1.3915(14) ?
C15 H15 0.984(13) ?
C16 C17 1.3845(15) ?
C16 H16 0.941(13) ?
C17 C18 1.3915(15) ?
C17 H17 0.962(17) ?
C18 C19 1.3840(15) ?
C18 H18 1.001(15) ?
C19 H19 0.917(13) ?
C20 C25 1.3968(13) ?
C20 C21 1.4027(12) ?
C21 C22 1.3910(14) ?
C21 H21 0.970(12) ?
C22 C23 1.3898(16) ?
C22 H22 0.944(14) ?
C23 C24 1.3849(15) ?
C23 H23 0.967(15) ?
C24 C25 1.3920(13) ?
C24 H24 0.904(15) ?
C25 H25 1.004(13) ?
